data_1504509
loop_
_publ_author_name
'Burgos, Pascual O\~na'
'Fern\'andez, Ignacio'
'Iglesias, Mar\'ia Jos\'e'
'Garc\'ia-Granda, Santiago'
'Ortiz, Fernando L\'opez'

_publ_section_title
;
 Phosphinamide-directed benzylic lithiation. Application to the synthesis
 of peptide building blocks.
;
_journal_issue 4
_journal_name_full 'Organic letters'
_journal_page_first 537
_journal_page_last 540
_journal_paper_doi 10.1021/ol7028096
_journal_volume 10
_journal_year 2008
_chemical_formula_moiety 'C31 H34 N O2 P'
_chemical_formula_sum 'C31 H34 N O2 P'
_chemical_formula_weight 483.56
_chemical_name_systematic
;
 ?
;
_space_group_IT_number 14
_symmetry_cell_setting monoclinic
_symmetry_space_group_name_Hall '-P 2yn'
_symmetry_space_group_name_H-M 'P 1 21/n 1'
_atom_sites_solution_hydrogens geom
_atom_sites_solution_primary direct
_atom_sites_solution_secondary difmap
_audit_creation_method SHELXL-97
_cell_angle_alpha 90.00
_cell_angle_beta 103.357(15)
_cell_angle_gamma 90.00
_cell_formula_units_Z 4
_cell_length_a 10.9480(14)
_cell_length_b 13.4350(18)
_cell_length_c 18.893(3)
_cell_measurement_reflns_used 1624
_cell_measurement_temperature 293(2)
_cell_measurement_theta_max 29.3592
_cell_measurement_theta_min 2.2143
_cell_volume 2703.7(7)
_computing_cell_refinement
;
CrysAlis RED, Oxford Diffraction Ltd.,
Version 1.171.31.7 (release 18-10-2006 CrysAlis171 .NET)
(compiled Oct 18 2006,16:28:17)
;
_computing_data_collection
;
CrysAlis CCD, Oxford Diffraction Ltd.,
Version 1.171.31.7 (release 18-10-2006 CrysAlis171 .NET)
(compiled Oct 18 2006,16:28:17)
;
_computing_data_reduction
;
CrysAlis RED, Oxford Diffraction Ltd.,
Version 1.171.31.7 (release 18-10-2006 CrysAlis171 .NET)
(compiled Oct 18 2006,16:28:17)
;
_computing_molecular_graphics 'Ortep-3 for Windows (Farrugia, 1997)'
_computing_publication_material 'WinGX publication routines (Farrugia, 1999)'
_computing_structure_refinement 'SHELXL-97 (Sheldrick, 1997)'
_computing_structure_solution
;
Direct methods using DIRDIF-99 (Beurskens et al., 1999)
;
_diffrn_ambient_temperature 293(2)
_diffrn_detector_area_resol_mean 16.0827
_diffrn_measured_fraction_theta_full 0.899
_diffrn_measured_fraction_theta_max 0.899
_diffrn_measurement_device_type CCD
_diffrn_measurement_method 'w scans'
_diffrn_radiation_monochromator graphite
_diffrn_radiation_source 'Enhance (Mo) X-ray Source'
_diffrn_radiation_type MoK\a
_diffrn_radiation_wavelength 0.71073
_diffrn_reflns_av_R_equivalents 0.0902
_diffrn_reflns_av_sigmaI/netI 0.2034
_diffrn_reflns_limit_h_max 14
_diffrn_reflns_limit_h_min -14
_diffrn_reflns_limit_k_max 16
_diffrn_reflns_limit_k_min -18
_diffrn_reflns_limit_l_max 25
_diffrn_reflns_limit_l_min -25
_diffrn_reflns_number 30451
_diffrn_reflns_theta_full 28.79
_diffrn_reflns_theta_max 28.79
_diffrn_reflns_theta_min 2.22
_exptl_absorpt_coefficient_mu 0.129
_exptl_absorpt_correction_T_max 0.990
_exptl_absorpt_correction_T_min 0.958
_exptl_absorpt_correction_type analytical
_exptl_absorpt_process_details
;
CrysAlis RED, Oxford Diffraction Ltd.,
Version 1.171.31.7 (release 18-10-2006 CrysAlis171 .NET)
(compiled Oct 18 2006,16:28:17)
Analytical numeric absorption correction using a multifaceted crystal
   model based on expressions derived by R.C. Clark & J.S. Reid.
(Clark, R. C. & Reid, J. S. (1995). Acta Cryst. A51, 887-897)
;
_exptl_crystal_colour Colorless
_exptl_crystal_density_diffrn 1.188
_exptl_crystal_density_method 'not measured'
_exptl_crystal_description Prismatic
_exptl_crystal_F_000 1032
_exptl_crystal_size_max 0.39
_exptl_crystal_size_mid 0.14
_exptl_crystal_size_min 0.07
_refine_diff_density_max 0.225
_refine_diff_density_min -0.333
_refine_diff_density_rms 0.046
_refine_ls_extinction_method none
_refine_ls_goodness_of_fit_ref 0.804
_refine_ls_hydrogen_treatment mixed
_refine_ls_matrix_type full
_refine_ls_number_parameters 452
_refine_ls_number_reflns 6339
_refine_ls_number_restraints 0
_refine_ls_restrained_S_all 0.804
_refine_ls_R_factor_all 0.2070
_refine_ls_R_factor_gt 0.0605
_refine_ls_shift/su_max 0.000
_refine_ls_shift/su_mean 0.000
_refine_ls_structure_factor_coef Fsqd
_refine_ls_weighting_details 'w=1/[\s^2^(Fo^2^)+(0.0936P)^2^+0.0000P] where P=(Fo^2^+2Fc^2^)/3'
_refine_ls_weighting_scheme calc
_refine_ls_wR_factor_gt 0.1441
_refine_ls_wR_factor_ref 0.1957
_reflns_number_gt 1985
_reflns_number_total 7048
_reflns_threshold_expression >2sigma(I)
_cod_data_source_file ol7028096-file004.cif
_cod_data_source_block 6b
_cod_depositor_comments
;
The following automatic conversions were performed:

'_symmetry_cell_setting' value 'Monoclinic' changed to 'monoclinic'
according to /home/saulius/struct/CIF-dictionaries/cif_core.dic
dictionary named 'cif_core.dic' version 2.4.1 from 2010-06-29.

Automatic conversion script
Id: cif_fix_values 1715 2011-07-08 13:25:40Z adriana 
;
_cod_original_sg_symbol_H-M P21/n
_cod_database_code 1504509

loop_
_symmetry_equiv_pos_as_xyz
'x, y, z'
'-x+1/2, y+1/2, -z+1/2'
'-x, -y, -z'
'x-1/2, -y-1/2, z-1/2'

loop_
_atom_site_label
_atom_site_type_symbol
_atom_site_fract_x
_atom_site_fract_y
_atom_site_fract_z
_atom_site_U_iso_or_equiv
_atom_site_adp_type
_atom_site_occupancy
_atom_site_symmetry_multiplicity
_atom_site_calc_flag
P2 P 0.21608(8) 0.21698(6) 0.76851(5) 0.0589(3) Uani 1 1 d
O1 O 0.2216(2) 0.32602(15) 0.75472(13) 0.0746(7) Uani 1 1 d
O6 O 0.4378(3) 0.37029(17) 0.71915(15) 0.0803(8) Uani 1 1 d
N3 N 0.3574(2) 0.16513(18) 0.78964(13) 0.0570(7) Uani 1 1 d
C10 C 0.4272(3) 0.1508(3) 0.67193(19) 0.0612(9) Uani 1 1 d
C23B C 0.1455(3) 0.1923(3) 0.84481(18) 0.0581(9) Uani 1 1 d
C27B C 0.0111(4) 0.0987(3) 0.9054(2) 0.0762(11) Uani 1 1 d
C22 C 0.5061(4) 0.1288(3) 0.9479(2) 0.0736(11) Uani 1 1 d
C17 C 0.4958(3) 0.0651(3) 0.88863(19) 0.0595(9) Uani 1 1 d
C24A C 0.1285(4) 0.0604(3) 0.6710(2) 0.0770(11) Uani 1 1 d
C15 C 0.3486(4) 0.2021(3) 0.6139(2) 0.0750(11) Uani 1 1 d
C4 C 0.4599(3) 0.1889(2) 0.74961(18) 0.0574(9) Uani 1 1 d
C24B C 0.1644(4) 0.2605(3) 0.9009(2) 0.0752(11) Uani 1 1 d
C23A C 0.1133(3) 0.1573(3) 0.69190(18) 0.0653(9) Uani 1 1 d
C16 C 0.3792(4) 0.0664(3) 0.8267(2) 0.0614(10) Uani 1 1 d
C26B C 0.0285(4) 0.1674(4) 0.9605(2) 0.0801(12) Uani 1 1 d
C18 C 0.5920(4) -0.0010(3) 0.8883(3) 0.0744(11) Uani 1 1 d
C5 C 0.5117(3) 0.2963(3) 0.7641(2) 0.0640(10) Uani 1 1 d
C25B C 0.1061(4) 0.2485(4) 0.9596(2) 0.0844(12) Uani 1 1 d
C28B C 0.0679(4) 0.1103(3) 0.8472(2) 0.0687(11) Uani 1 1 d
C21 C 0.6099(5) 0.1242(4) 1.0049(3) 0.0881(13) Uani 1 1 d
C8 C 0.6492(3) 0.3102(3) 0.7568(2) 0.0752(11) Uani 1 1 d
C14 C 0.3194(5) 0.1587(4) 0.5449(3) 0.0911(13) Uani 1 1 d
C19 C 0.6968(4) -0.0040(4) 0.9453(3) 0.0893(14) Uani 1 1 d
C25A C 0.0455(6) 0.0164(5) 0.6119(3) 0.1007(14) Uani 1 1 d
C9A C 0.6617(6) 0.2984(7) 0.6782(3) 0.1119(19) Uani 1 1 d
C11 C 0.4746(5) 0.0581(3) 0.6582(3) 0.0851(13) Uani 1 1 d
C13 C 0.3649(6) 0.0680(5) 0.5325(3) 0.1085(18) Uani 1 1 d
C26A C -0.0515(6) 0.0706(6) 0.5735(3) 0.1139(19) Uani 1 1 d
C20 C 0.7059(5) 0.0584(4) 1.0044(3) 0.0909(14) Uani 1 1 d
C28A C 0.0127(4) 0.2104(4) 0.6521(3) 0.0931(14) Uani 1 1 d
C27A C -0.0688(5) 0.1662(7) 0.5930(3) 0.124(2) Uani 1 1 d
C9B C 0.6901(8) 0.4163(6) 0.7827(5) 0.125(2) Uani 1 1 d
C9C C 0.7357(5) 0.2342(6) 0.8055(5) 0.135(2) Uani 1 1 d
C12 C 0.4434(6) 0.0173(4) 0.5884(4) 0.1082(16) Uani 1 1 d
H27B H -0.048(3) 0.043(3) 0.9044(17) 0.087(12) Uiso 1 1 d
H26B H -0.006(3) 0.153(3) 1.002(2) 0.089(12) Uiso 1 1 d
H25B H 0.120(3) 0.303(3) 0.9953(19) 0.087(12) Uiso 1 1 d
H28A H 0.012(3) 0.277(3) 0.666(2) 0.090(14) Uiso 1 1 d
H24B H 0.214(3) 0.317(2) 0.8998(14) 0.053(9) Uiso 1 1 d
H24A H 0.196(3) 0.023(2) 0.6966(15) 0.058(10) Uiso 1 1 d
H4 H 0.532(2) 0.1490(18) 0.7757(12) 0.032(7) Uiso 1 1 d
H18 H 0.586(3) -0.045(3) 0.8492(19) 0.085(13) Uiso 1 1 d
H22 H 0.438(4) 0.173(3) 0.9460(19) 0.094(13) Uiso 1 1 d
H15 H 0.321(4) 0.275(3) 0.631(2) 0.118(15) Uiso 1 1 d
H14 H 0.253(4) 0.201(3) 0.511(2) 0.125(17) Uiso 1 1 d
H19 H 0.757(3) -0.054(3) 0.9426(17) 0.079(12) Uiso 1 1 d
H26A H -0.123(4) 0.033(3) 0.531(2) 0.124(14) Uiso 1 1 d
H21 H 0.613(4) 0.171(3) 1.042(2) 0.097(15) Uiso 1 1 d
H11 H 0.517(3) 0.027(3) 0.700(2) 0.101(16) Uiso 1 1 d
H28B H 0.058(3) 0.065(3) 0.8107(19) 0.085(13) Uiso 1 1 d
H13 H 0.352(4) 0.025(4) 0.486(3) 0.160(19) Uiso 1 1 d
H25A H 0.068(4) -0.057(3) 0.600(2) 0.118(16) Uiso 1 1 d
H5 H 0.510(3) 0.310(2) 0.8189(17) 0.064(9) Uiso 1 1 d
H16A H 0.308(3) 0.050(2) 0.8459(15) 0.063(9) Uiso 1 1 d
H16B H 0.388(3) 0.016(3) 0.7902(18) 0.087(12) Uiso 1 1 d
H12 H 0.495(4) -0.050(4) 0.587(2) 0.148(18) Uiso 1 1 d
H20 H 0.780(4) 0.054(3) 1.045(2) 0.108(15) Uiso 1 1 d
H7 H 0.363(4) 0.355(3) 0.731(2) 0.122(18) Uiso 1 1 d
H9AC H 0.744(4) 0.314(2) 0.6767(18) 0.089(12) Uiso 1 1 d
H9CB H 0.723(6) 0.244(5) 0.856(3) 0.18(3) Uiso 1 1 d
H9CC H 0.731(5) 0.160(5) 0.783(3) 0.18(3) Uiso 1 1 d
H9CA H 0.821(5) 0.268(3) 0.814(2) 0.133(17) Uiso 1 1 d
H9AB H 0.604(6) 0.337(5) 0.648(3) 0.18(3) Uiso 1 1 d
H9AA H 0.633(6) 0.235(4) 0.653(3) 0.17(3) Uiso 1 1 d
H9BB H 0.763(4) 0.429(3) 0.777(2) 0.104(16) Uiso 1 1 d
H9BC H 0.674(6) 0.427(5) 0.829(4) 0.21(4) Uiso 1 1 d
H9BA H 0.644(7) 0.464(6) 0.754(4) 0.23(5) Uiso 1 1 d
H27A H -0.129(5) 0.210(3) 0.567(3) 0.130(19) Uiso 1 1 d

loop_
_atom_site_aniso_label
_atom_site_aniso_U_11
_atom_site_aniso_U_22
_atom_site_aniso_U_33
_atom_site_aniso_U_23
_atom_site_aniso_U_13
_atom_site_aniso_U_12
P2 0.0627(6) 0.0465(6) 0.0683(7) 0.0043(5) 0.0171(5) 0.0049(4)
O1 0.0786(16) 0.0439(14) 0.1064(19) 0.0129(13) 0.0319(14) 0.0102(11)
O6 0.084(2) 0.0486(15) 0.109(2) 0.0155(14) 0.0237(17) 0.0016(14)
N3 0.0691(18) 0.0437(16) 0.0595(16) 0.0092(14) 0.0176(14) 0.0030(13)
C10 0.073(2) 0.051(2) 0.065(2) -0.0019(19) 0.0277(19) 0.0002(18)
C23B 0.061(2) 0.051(2) 0.061(2) -0.0025(18) 0.0117(17) 0.0094(17)
C27B 0.077(3) 0.076(3) 0.079(3) 0.004(3) 0.025(2) -0.004(2)
C22 0.067(3) 0.077(3) 0.075(3) 0.008(2) 0.013(2) 0.008(2)
C17 0.058(2) 0.053(2) 0.070(2) 0.020(2) 0.0194(19) 0.0097(18)
C24A 0.083(3) 0.080(3) 0.064(3) 0.002(3) 0.007(2) -0.016(3)
C15 0.087(3) 0.083(3) 0.057(2) 0.000(2) 0.023(2) -0.007(2)
C4 0.058(2) 0.051(2) 0.065(2) 0.0071(18) 0.0164(18) 0.0078(18)
C24B 0.079(3) 0.067(3) 0.080(3) -0.009(2) 0.021(2) -0.008(2)
C23A 0.069(2) 0.063(3) 0.064(2) 0.005(2) 0.0167(19) 0.005(2)
C16 0.068(3) 0.045(2) 0.075(3) 0.007(2) 0.024(2) 0.0001(18)
C26B 0.088(3) 0.094(4) 0.062(3) 0.006(3) 0.026(2) 0.016(3)
C18 0.078(3) 0.061(3) 0.083(3) 0.015(2) 0.017(2) 0.015(2)
C5 0.065(2) 0.063(3) 0.067(2) -0.002(2) 0.021(2) -0.0081(19)
C25B 0.099(3) 0.079(3) 0.073(3) -0.019(3) 0.016(3) 0.008(3)
C28B 0.080(3) 0.059(3) 0.069(3) -0.003(2) 0.022(2) -0.002(2)
C21 0.085(3) 0.105(4) 0.073(3) 0.008(3) 0.015(3) 0.005(3)
C8 0.068(2) 0.078(3) 0.080(3) 0.010(2) 0.017(2) -0.010(2)
C14 0.095(3) 0.108(4) 0.075(3) -0.003(3) 0.030(3) -0.007(3)
C19 0.067(3) 0.093(4) 0.107(4) 0.035(3) 0.017(3) 0.023(3)
C25A 0.114(4) 0.111(5) 0.080(3) -0.006(3) 0.029(3) -0.026(4)
C9A 0.082(4) 0.165(6) 0.101(4) -0.004(4) 0.046(3) -0.030(4)
C11 0.112(4) 0.065(3) 0.088(3) -0.002(3) 0.043(3) 0.004(3)
C13 0.128(4) 0.118(5) 0.091(4) -0.046(4) 0.050(4) -0.038(4)
C26A 0.098(4) 0.172(6) 0.072(3) -0.026(4) 0.020(3) -0.031(4)
C20 0.077(3) 0.106(4) 0.088(4) 0.037(3) 0.015(3) 0.001(3)
C28A 0.084(3) 0.110(4) 0.080(3) 0.001(3) 0.008(3) 0.021(3)
C27A 0.085(4) 0.201(7) 0.074(4) 0.001(5) -0.005(3) 0.019(5)
C9B 0.101(5) 0.120(5) 0.160(6) -0.025(5) 0.042(5) -0.049(4)
C9C 0.067(3) 0.151(6) 0.172(7) 0.062(6) -0.002(4) -0.004(4)
C12 0.133(5) 0.091(4) 0.117(5) -0.031(4) 0.061(4) -0.004(3)

loop_
_atom_type_symbol
_atom_type_description
_atom_type_scat_dispersion_real
_atom_type_scat_dispersion_imag
_atom_type_scat_source
C C 0.0033 0.0016 'International Tables Vol C Tables 4.2.6.8 and 6.1.1.4'
H H 0.0000 0.0000 'International Tables Vol C Tables 4.2.6.8 and 6.1.1.4'
N N 0.0061 0.0033 'International Tables Vol C Tables 4.2.6.8 and 6.1.1.4'
O O 0.0106 0.0060 'International Tables Vol C Tables 4.2.6.8 and 6.1.1.4'
P P 0.1023 0.0942 'International Tables Vol C Tables 4.2.6.8 and 6.1.1.4'

loop_
_geom_angle_atom_site_label_1
_geom_angle_atom_site_label_2
_geom_angle_atom_site_label_3
_geom_angle
_geom_angle_publ_flag
O1 P2 N3 112.39(13) yes
O1 P2 C23A 109.84(16) yes
N3 P2 C23A 112.39(15) yes
O1 P2 C23B 111.10(14) yes
N3 P2 C23B 106.04(13) yes
C23A P2 C23B 104.76(16) yes
C5 O6 H7 96(3) yes
C16 N3 C4 111.3(3) yes
C16 N3 P2 121.6(2) yes
C4 N3 P2 123.0(2) yes
C11 C10 C15 118.6(4) yes
C11 C10 C4 117.8(4) yes
C15 C10 C4 123.6(3) yes
C24B C23B C28B 118.8(4) yes
C24B C23B P2 118.2(3) yes
C28B C23B P2 122.9(3) yes
C26B C27B C28B 121.1(4) yes
C26B C27B H27B 120(2) ?
C28B C27B H27B 119(2) ?
C21 C22 C17 120.0(4) yes
C21 C22 H22 124(2) ?
C17 C22 H22 116(2) ?
C18 C17 C22 118.7(4) yes
C18 C17 C16 120.7(4) yes
C22 C17 C16 120.6(3) yes
C23A C24A C25A 121.9(5) yes
C23A C24A H24A 119.6(19) ?
C25A C24A H24A 118.6(19) ?
C14 C15 C10 119.3(4) yes
C14 C15 H15 129(2) ?
C10 C15 H15 112(2) ?
C10 C4 N3 111.9(3) yes
C10 C4 C5 118.7(3) yes
N3 C4 C5 112.8(3) yes
C10 C4 H4 106.3(13) ?
N3 C4 H4 103.7(13) ?
C5 C4 H4 101.4(14) ?
C23B C24B C25B 120.8(4) yes
C23B C24B H24B 120.2(17) ?
C25B C24B H24B 118.9(18) ?
C28A C23A C24A 117.7(4) yes
C28A C23A P2 118.6(3) yes
C24A C23A P2 123.7(3) yes
N3 C16 C17 112.7(3) yes
N3 C16 H16A 108.9(17) ?
C17 C16 H16A 108.6(17) ?
N3 C16 H16B 108.4(19) ?
C17 C16 H16B 109.2(19) ?
H16A C16 H16B 109(3) ?
C27B C26B C25B 119.8(4) yes
C27B C26B H26B 118(2) ?
C25B C26B H26B 121(2) ?
C17 C18 C19 120.8(5) yes
C17 C18 H18 120(2) ?
C19 C18 H18 119(2) ?
O6 C5 C4 114.0(3) yes
O6 C5 C8 106.8(3) yes
C4 C5 C8 114.7(3) yes
O6 C5 H5 109.0(15) ?
C4 C5 H5 103.9(15) ?
C8 C5 H5 108.0(16) ?
C26B C25B C24B 119.4(4) yes
C26B C25B H25B 125(2) ?
C24B C25B H25B 115(2) ?
C27B C28B C23B 120.0(4) yes
C27B C28B H28B 122(2) ?
C23B C28B H28B 118(2) ?
C20 C21 C22 121.3(5) yes
C20 C21 H21 123(3) ?
C22 C21 H21 115(2) ?
C9A C8 C9B 108.6(5) yes
C9A C8 C9C 109.2(6) yes
C9B C8 C9C 109.2(6) yes
C9A C8 C5 112.3(4) yes
C9B C8 C5 107.5(4) yes
C9C C8 C5 109.9(4) yes
C13 C14 C15 121.5(5) yes
C13 C14 H14 128(2) ?
C15 C14 H14 110(2) ?
C18 C19 C20 120.4(5) yes
C18 C19 H19 116(2) ?
C20 C19 H19 123(2) ?
C26A C25A C24A 119.1(6) yes
C26A C25A H25A 126(2) ?
C24A C25A H25A 115(2) ?
C8 C9A H9AC 108(2) ?
C8 C9A H9AB 110(4) ?
H9AC C9A H9AB 113(5) ?
C8 C9A H9AA 117(3) ?
H9AC C9A H9AA 112(4) ?
H9AB C9A H9AA 96(5) ?
C12 C11 C10 120.4(5) yes
C12 C11 H11 126(3) ?
C10 C11 H11 113(2) ?
C14 C13 C12 120.0(5) yes
C14 C13 H13 132(3) ?
C12 C13 H13 108(3) ?
C25A C26A C27A 120.2(6) yes
C25A C26A H26A 119(2) ?
C27A C26A H26A 120(2) ?
C21 C20 C19 118.8(5) yes
C21 C20 H20 122(2) ?
C19 C20 H20 119(2) ?
C23A C28A C27A 120.0(6) yes
C23A C28A H28A 113(2) ?
C27A C28A H28A 126(2) ?
C26A C27A C28A 121.1(6) yes
C26A C27A H27A 125(3) ?
C28A C27A H27A 114(3) ?
C8 C9B H9BB 112(3) ?
C8 C9B H9BC 109(4) ?
H9BB C9B H9BC 118(5) ?
C8 C9B H9BA 112(5) ?
H9BB C9B H9BA 101(6) ?
H9BC C9B H9BA 104(6) ?
C8 C9C H9CB 106(4) ?
C8 C9C H9CC 114(3) ?
H9CB C9C H9CC 119(5) ?
C8 C9C H9CA 102(3) ?
H9CB C9C H9CA 97(5) ?
H9CC C9C H9CA 116(4) ?
C13 C12 C11 120.2(5) yes
C13 C12 H12 129(3) ?
C11 C12 H12 110(3) ?

loop_
_geom_bond_atom_site_label_1
_geom_bond_atom_site_label_2
_geom_bond_distance
_geom_bond_publ_flag
P2 O1 1.492(2) yes
P2 N3 1.660(3) yes
P2 C23A 1.803(4) yes
P2 C23B 1.816(3) yes
O6 C5 1.432(4) yes
O6 H7 0.92(4) yes
N3 C16 1.493(4) yes
N3 C4 1.525(4) yes
C10 C11 1.396(5) yes
C10 C15 1.407(5) yes
C10 C4 1.517(4) yes
C23B C24B 1.381(5) yes
C23B C28B 1.398(5) yes
C27B C26B 1.371(5) yes
C27B C28B 1.391(5) yes
C27B H27B 0.99(4) ?
C22 C21 1.375(5) yes
C22 C17 1.394(5) yes
C22 H22 0.95(4) ?
C17 C18 1.380(5) yes
C17 C16 1.519(5) yes
C24A C23A 1.382(5) yes
C24A C25A 1.397(6) yes
C24A H24A 0.94(3) yes
C15 C14 1.397(6) yes
C15 H15 1.09(4) ?
C4 C5 1.551(4) yes
C4 H4 0.99(2) ?
C24B C25B 1.410(6) yes
C24B H24B 0.93(3) ?
C23A C28A 1.380(5) yes
C16 H16A 0.96(3) ?
C16 H16B 0.99(3) ?
C26B C25B 1.384(6) yes
C26B H26B 0.97(4) ?
C18 C19 1.381(6) yes
C18 H18 0.94(3) ?
C5 C8 1.554(5) yes
C5 H5 1.06(3) ?
C25B H25B 0.98(3) ?
C28B H28B 0.91(3) ?
C21 C20 1.375(6) yes
C21 H21 0.93(4) ?
C8 C9A 1.531(6) yes
C8 C9B 1.539(7) yes
C8 C9C 1.543(6) yes
C14 C13 1.358(7) yes
C14 H14 1.02(4) ?
C19 C20 1.381(6) yes
C19 H19 0.95(3) ?
C25A C26A 1.352(7) yes
C25A H25A 1.06(4) ?
C9A H9AC 0.93(4) ?
C9A H9AB 0.91(6) ?
C9A H9AA 0.99(6) ?
C11 C12 1.396(7) yes
C11 H11 0.92(4) ?
C13 C12 1.378(7) yes
C13 H13 1.03(5) ?
C26A C27A 1.362(8) yes
C26A H26A 1.11(4) ?
C20 H20 0.98(4) ?
C28A C27A 1.391(7) yes
C28A H28A 0.94(4) ?
C27A H27A 0.94(5) ?
C9B H9BB 0.85(4) ?
C9B H9BC 0.95(6) ?
C9B H9BA 0.92(7) ?
C9C H9CB 1.00(6) ?
C9C H9CC 1.09(6) ?
C9C H9CA 1.02(5) ?
C12 H12 1.07(5) ?

loop_
_geom_torsion_atom_site_label_1
_geom_torsion_atom_site_label_2
_geom_torsion_atom_site_label_3
_geom_torsion_atom_site_label_4
_geom_torsion
O1 P2 N3 C16 161.4(3)
C23A P2 N3 C16 -74.1(3)
C23B P2 N3 C16 39.8(3)
O1 P2 N3 C4 -43.3(3)
C23A P2 N3 C4 81.2(3)
C23B P2 N3 C4 -164.9(2)
O1 P2 C23B C24B -32.6(3)
N3 P2 C23B C24B 89.8(3)
C23A P2 C23B C24B -151.1(3)
O1 P2 C23B C28B 143.9(3)
N3 P2 C23B C28B -93.7(3)
C23A P2 C23B C28B 25.4(3)
C21 C22 C17 C18 -0.8(5)
C21 C22 C17 C16 177.4(3)
C11 C10 C15 C14 0.6(5)
C4 C10 C15 C14 -177.1(3)
C11 C10 C4 N3 -95.5(4)
C15 C10 C4 N3 82.1(4)
C11 C10 C4 C5 130.3(4)
C15 C10 C4 C5 -52.0(5)
C16 N3 C4 C10 89.7(3)
P2 N3 C4 C10 -67.9(3)
C16 N3 C4 C5 -133.4(3)
P2 N3 C4 C5 69.0(3)
C28B C23B C24B C25B -0.4(5)
P2 C23B C24B C25B 176.3(3)
C25A C24A C23A C28A -0.3(6)
C25A C24A C23A P2 179.0(3)
O1 P2 C23A C28A -31.2(3)
N3 P2 C23A C28A -157.1(3)
C23B P2 C23A C28A 88.2(3)
O1 P2 C23A C24A 149.5(3)
N3 P2 C23A C24A 23.6(3)
C23B P2 C23A C24A -91.1(3)
C4 N3 C16 C17 66.7(4)
P2 N3 C16 C17 -135.4(3)
C18 C17 C16 N3 -121.2(4)
C22 C17 C16 N3 60.5(4)
C28B C27B C26B C25B -1.5(6)
C22 C17 C18 C19 -0.2(5)
C16 C17 C18 C19 -178.4(3)
C10 C4 C5 O6 50.4(4)
N3 C4 C5 O6 -83.3(4)
C10 C4 C5 C8 -73.3(4)
N3 C4 C5 C8 153.0(3)
C27B C26B C25B C24B 1.2(6)
C23B C24B C25B C26B -0.3(6)
C26B C27B C28B C23B 0.8(6)
C24B C23B C28B C27B 0.1(5)
P2 C23B C28B C27B -176.3(3)
C17 C22 C21 C20 1.0(6)
O6 C5 C8 C9A -59.5(5)
C4 C5 C8 C9A 67.9(5)
O6 C5 C8 C9B 59.9(5)
C4 C5 C8 C9B -172.7(5)
O6 C5 C8 C9C 178.7(5)
C4 C5 C8 C9C -53.9(6)
C10 C15 C14 C13 0.2(6)
C17 C18 C19 C20 1.0(6)
C23A C24A C25A C26A 0.9(6)
C15 C10 C11 C12 -0.5(6)
C4 C10 C11 C12 177.3(4)
C15 C14 C13 C12 -1.1(7)
C24A C25A C26A C27A -1.1(7)
C22 C21 C20 C19 -0.1(6)
C18 C19 C20 C21 -0.9(6)
C24A C23A C28A C27A -0.2(6)
P2 C23A C28A C27A -179.5(4)
C25A C26A C27A C28A 0.6(8)
C23A C28A C27A C26A 0.0(8)
C14 C13 C12 C11 1.1(7)
C10 C11 C12 C13 -0.3(7)
